data_7106498
loop_
_publ_author_name
'Xufeng Lin'
'Zhenjun Mao'
'Xixiang Dai'
'Ping Lu'
'Yanguang Wang'

_publ_section_title
;
 A straightforward one-pot multicomponent synthesis of polysubstituted
 pyrroles
;
_journal_name_full Chem.Commun.
_journal_page_first 6620
_journal_paper_doi 10.1039/c1cc11363a
_journal_volume 47
_journal_year 2011
_chemical_formula_moiety 'C27 H23 N O4'
_chemical_formula_sum 'C27 H23 N O4'
_chemical_formula_weight 425.46
_space_group_IT_number 29
_symmetry_cell_setting orthorhombic
_symmetry_space_group_name_Hall 'P 2c -2ac'
_symmetry_space_group_name_H-M 'P c a 21'
_atom_sites_solution_hydrogens geom
_atom_sites_solution_primary direct
_atom_sites_solution_secondary difmap
_audit_creation_method SHELXL-97
_cell_angle_alpha 90.00
_cell_angle_beta 90.00
_cell_angle_gamma 90.00
_cell_formula_units_Z 4
_cell_length_a 17.8980(9)
_cell_length_b 8.2290(4)
_cell_length_c 15.4709(6)
_cell_measurement_reflns_used 2902
_cell_measurement_temperature 293(2)
_cell_measurement_theta_max 67.6387
_cell_measurement_theta_min 2.8569
_cell_volume 2278.60(18)
_computing_cell_refinement
;
CrysAlisPro, Oxford Diffraction Ltd.,
Version 1.171.33.52 (release 06-11-2009 CrysAlis171 .NET)
(compiled Nov 6 2009,16:24:50)
;
_computing_data_collection
;
CrysAlisPro, Oxford Diffraction Ltd.,
Version 1.171.33.52 (release 06-11-2009 CrysAlis171 .NET)
(compiled Nov 6 2009,16:24:50)
;
_computing_data_reduction
;
CrysAlisPro, Oxford Diffraction Ltd.,
Version 1.171.33.52 (release 06-11-2009 CrysAlis171 .NET)
(compiled Nov 6 2009,16:24:50)
;
_computing_molecular_graphics
;
OLEX2: a complete structure solution, refinement and analysis program.
Dolomanov et al., J. Appl. Cryst. (2009). 42, 339-341
;
_computing_publication_material
;
OLEX2: a complete structure solution, refinement and analysis program.
Dolomanov et al., J. Appl. Cryst. (2009). 42, 339-341
;
_computing_structure_refinement 'SHELXL-97 (Sheldrick, 1997)'
_computing_structure_solution 'SHELXS-97 (Sheldrick, 1990)/Bruker'
_diffrn_ambient_temperature 293(2)
_diffrn_detector_area_resol_mean 10.3592
_diffrn_measured_fraction_theta_full 0.985
_diffrn_measured_fraction_theta_max 0.985
_diffrn_measurement_device_type 'Xcalibur, Atlas, Gemini ultra'
_diffrn_measurement_method '\w scans'
_diffrn_radiation_monochromator graphite
_diffrn_radiation_source 'fine-focus sealed tube'
_diffrn_radiation_type MoK\a
_diffrn_radiation_wavelength 0.71073
_diffrn_reflns_av_R_equivalents 0.0624
_diffrn_reflns_av_sigmaI/netI 0.0408
_diffrn_reflns_limit_h_max 20
_diffrn_reflns_limit_h_min -21
_diffrn_reflns_limit_k_max 9
_diffrn_reflns_limit_k_min -7
_diffrn_reflns_limit_l_max 17
_diffrn_reflns_limit_l_min -18
_diffrn_reflns_number 5697
_diffrn_reflns_theta_full 25.26
_diffrn_reflns_theta_max 25.26
_diffrn_reflns_theta_min 2.28
_exptl_absorpt_coefficient_mu 0.083
_exptl_absorpt_correction_T_max 0.980
_exptl_absorpt_correction_T_min 0.973
_exptl_absorpt_correction_type multi-scan
_exptl_crystal_colour colorless
_exptl_crystal_density_diffrn 1.240
_exptl_crystal_density_method 'not measured'
_exptl_crystal_description block
_exptl_crystal_F_000 896
_exptl_crystal_size_max 0.31
_exptl_crystal_size_mid 0.28
_exptl_crystal_size_min 0.23
_refine_diff_density_max 0.227
_refine_diff_density_min -0.217
_refine_diff_density_rms 0.055
_refine_ls_abs_structure_details 'Flack H D (1983), Acta Cryst. A39, 876-881'
_refine_ls_abs_structure_Flack 4.1(18)
_refine_ls_extinction_method none
_refine_ls_goodness_of_fit_ref 1.000
_refine_ls_hydrogen_treatment constr
_refine_ls_matrix_type full
_refine_ls_number_parameters 289
_refine_ls_number_reflns 3307
_refine_ls_number_restraints 1
_refine_ls_restrained_S_all 1.000
_refine_ls_R_factor_all 0.0690
_refine_ls_R_factor_gt 0.0544
_refine_ls_shift/su_max 0.000
_refine_ls_shift/su_mean 0.000
_refine_ls_structure_factor_coef Fsqd
_refine_ls_weighting_details
;
calc w=1/[\s^2^(Fo^2^)+(0.1104P)^2^+0.0000P] where P=(Fo^2^+2Fc^2^)/3
;
_refine_ls_weighting_scheme calc
_refine_ls_wR_factor_gt 0.1461
_refine_ls_wR_factor_ref 0.1597
_reflns_number_gt 2601
_reflns_number_total 3307
_reflns_threshold_expression >2sigma(I)
_cod_data_source_file c1cc11363a.txt
_cod_data_source_block SHX97
_cod_original_cell_volume 2278.59(18)
_cod_database_code 7106498

loop_
_symmetry_equiv_pos_as_xyz
'x, y, z'
'-x, -y, z+1/2'
'x+1/2, -y, z'
'-x+1/2, y, z+1/2'

loop_
_atom_site_label
_atom_site_type_symbol
_atom_site_fract_x
_atom_site_fract_y
_atom_site_fract_z
_atom_site_U_iso_or_equiv
_atom_site_adp_type
_atom_site_occupancy
_atom_site_symmetry_multiplicity
_atom_site_calc_flag
_atom_site_refinement_flags
_atom_site_disorder_assembly
_atom_site_disorder_group
C1 C 0.7724(3) 0.3250(9) 0.5865(4) 0.0989(17) Uani 1 1 d . . .
H1A H 0.8011 0.2441 0.5566 0.148 Uiso 1 1 calc R . .
H1B H 0.7916 0.3380 0.6441 0.148 Uiso 1 1 calc R . .
H1C H 0.7758 0.4265 0.5562 0.148 Uiso 1 1 calc R . .
C2 C 0.6939(3) 0.2737(6) 0.5907(3) 0.0829(13) Uani 1 1 d . . .
H2A H 0.6742 0.2592 0.5328 0.099 Uiso 1 1 calc R . .
H2B H 0.6899 0.1711 0.6212 0.099 Uiso 1 1 calc R . .
C3 C 0.5781(2) 0.3884(4) 0.63539(19) 0.0564(8) Uani 1 1 d . . .
C4 C 0.5406(2) 0.5201(4) 0.6848(2) 0.0514(7) Uani 1 1 d . . .
C5 C 0.57117(18) 0.6568(4) 0.7241(2) 0.0492(7) Uani 1 1 d . . .
C6 C 0.64924(19) 0.7164(4) 0.7311(2) 0.0506(7) Uani 1 1 d . . .
C7 C 0.6938(2) 0.7531(4) 0.6533(2) 0.0550(8) Uani 1 1 d . . .
C8 C 0.7706(2) 0.7702(5) 0.6595(3) 0.0679(10) Uani 1 1 d . . .
H8A H 0.7938 0.7568 0.7128 0.081 Uiso 1 1 calc R . .
C9 C 0.8133(3) 0.8068(7) 0.5877(3) 0.0850(14) Uani 1 1 d . . .
H9A H 0.8649 0.8157 0.5922 0.102 Uiso 1 1 calc R . .
C10 C 0.7786(3) 0.8301(8) 0.5093(3) 0.0902(15) Uani 1 1 d . . .
H10A H 0.8068 0.8568 0.4609 0.108 Uiso 1 1 calc R . .
C11 C 0.7025(4) 0.8142(8) 0.5022(3) 0.0933(16) Uani 1 1 d . . .
H11A H 0.6798 0.8294 0.4488 0.112 Uiso 1 1 calc R . .
C12 C 0.6591(3) 0.7759(5) 0.5734(3) 0.0691(10) Uani 1 1 d . . .
H12A H 0.6076 0.7656 0.5680 0.083 Uiso 1 1 calc R . .
C13 C 0.52055(16) 0.8740(4) 0.8212(2) 0.0468(7) Uani 1 1 d . . .
C14 C 0.5339(2) 1.0252(4) 0.7855(2) 0.0555(8) Uani 1 1 d . . .
H14A H 0.5412 1.0348 0.7262 0.067 Uiso 1 1 calc R . .
C15 C 0.5363(2) 1.1609(4) 0.8367(2) 0.0576(8) Uani 1 1 d . . .
H15A H 0.5449 1.2621 0.8119 0.069 Uiso 1 1 calc R . .
C16 C 0.5258(2) 1.1481(4) 0.9259(2) 0.0544(8) Uani 1 1 d . . .
C17 C 0.5113(2) 0.9972(4) 0.9602(2) 0.0596(9) Uani 1 1 d . . .
H17A H 0.5031 0.9873 1.0193 0.071 Uiso 1 1 calc R . .
C18 C 0.5086(2) 0.8623(4) 0.9098(2) 0.0532(8) Uani 1 1 d . . .
H18A H 0.4987 0.7616 0.9346 0.064 Uiso 1 1 calc R . .
C19 C 0.5407(3) 1.4320(5) 0.9494(3) 0.0790(12) Uani 1 1 d . . .
H19A H 0.5417 1.5079 0.9965 0.118 Uiso 1 1 calc R . .
H19B H 0.5008 1.4597 0.9107 0.118 Uiso 1 1 calc R . .
H19C H 0.5874 1.4361 0.9191 0.118 Uiso 1 1 calc R . .
C20 C 0.3476(2) 0.8505(5) 0.7886(3) 0.0675(9) Uani 1 1 d . . .
H20A H 0.3763 0.9323 0.7637 0.081 Uiso 1 1 calc R . .
C21 C 0.2779(2) 0.8855(6) 0.8202(3) 0.0793(12) Uani 1 1 d . . .
H21A H 0.2597 0.9912 0.8171 0.095 Uiso 1 1 calc R . .
C22 C 0.2346(3) 0.7654(7) 0.8566(4) 0.0890(14) Uani 1 1 d . . .
H22A H 0.1877 0.7903 0.8788 0.107 Uiso 1 1 calc R . .
C23 C 0.2608(3) 0.6080(7) 0.8600(3) 0.0842(13) Uani 1 1 d . . .
H23A H 0.2309 0.5261 0.8828 0.101 Uiso 1 1 calc R . .
C24 C 0.3306(2) 0.5721(5) 0.8301(3) 0.0688(10) Uani 1 1 d . . .
H24A H 0.3485 0.4662 0.8340 0.083 Uiso 1 1 calc R . .
C25 C 0.3756(2) 0.6929(4) 0.7937(2) 0.0591(8) Uani 1 1 d . . .
C26 C 0.44813(18) 0.6453(4) 0.7565(2) 0.0539(8) Uani 1 1 d . . .
C27 C 0.4644(2) 0.5151(4) 0.7056(2) 0.0574(9) Uani 1 1 d . . .
H27A H 0.4306 0.4361 0.6876 0.069 Uiso 1 1 calc R . .
N1 N 0.51375(15) 0.7324(3) 0.76881(18) 0.0482(6) Uani 1 1 d . . .
O1 O 0.5436(2) 0.2806(4) 0.6003(2) 0.0818(9) Uani 1 1 d . . .
O2 O 0.65172(16) 0.3989(3) 0.63598(18) 0.0689(7) Uani 1 1 d . . .
O3 O 0.67550(15) 0.7410(3) 0.80344(17) 0.0679(7) Uani 1 1 d . . .
O4 O 0.52930(19) 1.2744(3) 0.98177(18) 0.0723(8) Uani 1 1 d . . .

loop_
_atom_site_aniso_label
_atom_site_aniso_U_11
_atom_site_aniso_U_22
_atom_site_aniso_U_33
_atom_site_aniso_U_23
_atom_site_aniso_U_13
_atom_site_aniso_U_12
C1 0.081(3) 0.129(4) 0.087(3) -0.024(3) -0.002(3) 0.034(3)
C2 0.097(3) 0.072(3) 0.080(3) -0.021(2) 0.010(3) 0.016(2)
C3 0.080(2) 0.0505(17) 0.0385(15) -0.0102(15) 0.0048(15) 0.0007(17)
C4 0.064(2) 0.0478(17) 0.0426(15) -0.0040(14) 0.0008(14) 0.0011(14)
C5 0.0552(18) 0.0479(16) 0.0447(15) -0.0014(14) 0.0015(13) 0.0018(13)
C6 0.0586(18) 0.0482(16) 0.0451(17) -0.0037(14) -0.0026(14) 0.0032(13)
C7 0.064(2) 0.0469(17) 0.0537(17) -0.0034(14) 0.0021(16) 0.0012(14)
C8 0.064(2) 0.081(3) 0.058(2) -0.0001(19) 0.0104(17) 0.0048(18)
C9 0.074(3) 0.095(3) 0.085(3) 0.000(3) 0.025(3) -0.003(2)
C10 0.100(4) 0.099(3) 0.071(3) 0.004(3) 0.025(3) -0.008(3)
C11 0.118(4) 0.110(4) 0.052(2) 0.014(2) 0.006(2) -0.020(3)
C12 0.081(3) 0.074(3) 0.052(2) 0.0094(19) -0.0030(18) -0.009(2)
C13 0.0471(16) 0.0457(16) 0.0476(16) -0.0026(14) 0.0021(13) 0.0025(12)
C14 0.073(2) 0.0457(16) 0.0474(16) 0.0029(15) 0.0058(16) 0.0009(14)
C15 0.073(2) 0.0432(17) 0.0565(19) 0.0038(16) 0.0034(16) -0.0046(14)
C16 0.064(2) 0.0442(18) 0.0547(18) -0.0085(15) 0.0020(15) 0.0017(15)
C17 0.081(2) 0.0502(18) 0.0476(18) 0.0002(17) 0.0052(16) 0.0050(16)
C18 0.070(2) 0.0421(16) 0.0473(17) 0.0014(15) 0.0044(15) 0.0000(14)
C19 0.106(3) 0.0478(19) 0.083(3) -0.017(2) -0.005(2) -0.001(2)
C20 0.064(2) 0.067(2) 0.071(2) -0.001(2) -0.0027(18) -0.0013(16)
C21 0.062(2) 0.095(3) 0.081(3) -0.011(3) -0.004(2) 0.012(2)
C22 0.059(2) 0.118(4) 0.089(3) -0.021(3) 0.009(2) 0.000(2)
C23 0.070(3) 0.099(3) 0.083(3) -0.009(3) 0.018(2) -0.021(2)
C24 0.068(2) 0.071(2) 0.068(2) -0.003(2) 0.0061(18) -0.0152(18)
C25 0.0562(18) 0.0650(19) 0.0560(18) -0.0078(18) -0.0037(16) -0.0056(16)
C26 0.0503(17) 0.0551(18) 0.0563(18) -0.0002(16) -0.0028(14) -0.0043(13)
C27 0.063(2) 0.0513(18) 0.0581(19) -0.0059(17) -0.0020(15) -0.0055(15)
N1 0.0540(15) 0.0444(13) 0.0462(14) -0.0043(12) 0.0021(11) -0.0008(10)
O1 0.095(2) 0.0719(19) 0.0788(19) -0.0321(16) 0.0014(17) -0.0100(15)
O2 0.0708(18) 0.0622(14) 0.0737(17) -0.0194(13) 0.0067(13) 0.0067(12)
O3 0.0622(15) 0.0939(19) 0.0475(13) -0.0070(14) -0.0046(11) -0.0052(12)
O4 0.108(2) 0.0460(14) 0.0628(16) -0.0117(13) 0.0008(15) 0.0007(14)

loop_
_atom_type_symbol
_atom_type_description
_atom_type_scat_dispersion_real
_atom_type_scat_dispersion_imag
_atom_type_scat_source
C C 0.0033 0.0016 'International Tables Vol C Tables 4.2.6.8 and 6.1.1.4'
H H 0.0000 0.0000 'International Tables Vol C Tables 4.2.6.8 and 6.1.1.4'
N N 0.0061 0.0033 'International Tables Vol C Tables 4.2.6.8 and 6.1.1.4'
O O 0.0106 0.0060 'International Tables Vol C Tables 4.2.6.8 and 6.1.1.4'

loop_
_geom_angle_atom_site_label_1
_geom_angle_atom_site_label_2
_geom_angle_atom_site_label_3
_geom_angle
_geom_angle_site_symmetry_1
_geom_angle_site_symmetry_3
_geom_angle_publ_flag
C2 C1 H1A 109.5 . . ?
C2 C1 H1B 109.5 . . ?
H1A C1 H1B 109.5 . . ?
C2 C1 H1C 109.5 . . ?
H1A C1 H1C 109.5 . . ?
H1B C1 H1C 109.5 . . ?
O2 C2 C1 108.3(4) . . ?
O2 C2 H2A 110.0 . . ?
C1 C2 H2A 110.0 . . ?
O2 C2 H2B 110.0 . . ?
C1 C2 H2B 110.0 . . ?
H2A C2 H2B 108.4 . . ?
O1 C3 O2 124.1(3) . . ?
O1 C3 C4 122.3(4) . . ?
O2 C3 C4 113.5(3) . . ?
C5 C4 C27 107.8(3) . . ?
C5 C4 C3 129.6(3) . . ?
C27 C4 C3 122.4(3) . . ?
N1 C5 C4 106.9(3) . . ?
N1 C5 C6 120.9(3) . . ?
C4 C5 C6 132.0(3) . . ?
O3 C6 C7 120.1(3) . . ?
O3 C6 C5 118.7(3) . . ?
C7 C6 C5 121.2(3) . . ?
C8 C7 C12 119.2(4) . . ?
C8 C7 C6 120.1(4) . . ?
C12 C7 C6 120.6(4) . . ?
C9 C8 C7 121.0(4) . . ?
C9 C8 H8A 119.5 . . ?
C7 C8 H8A 119.5 . . ?
C10 C9 C8 119.3(5) . . ?
C10 C9 H9A 120.4 . . ?
C8 C9 H9A 120.4 . . ?
C11 C10 C9 120.4(4) . . ?
C11 C10 H10A 119.8 . . ?
C9 C10 H10A 119.8 . . ?
C10 C11 C12 121.0(5) . . ?
C10 C11 H11A 119.5 . . ?
C12 C11 H11A 119.5 . . ?
C11 C12 C7 119.1(4) . . ?
C11 C12 H12A 120.5 . . ?
C7 C12 H12A 120.5 . . ?
C14 C13 C18 118.9(3) . . ?
C14 C13 N1 121.5(3) . . ?
C18 C13 N1 119.4(3) . . ?
C15 C14 C13 120.5(3) . . ?
C15 C14 H14A 119.7 . . ?
C13 C14 H14A 119.7 . . ?
C14 C15 C16 120.4(3) . . ?
C14 C15 H15A 119.8 . . ?
C16 C15 H15A 119.8 . . ?
O4 C16 C17 117.1(3) . . ?
O4 C16 C15 124.5(3) . . ?
C17 C16 C15 118.3(3) . . ?
C18 C17 C16 121.6(3) . . ?
C18 C17 H17A 119.2 . . ?
C16 C17 H17A 119.2 . . ?
C17 C18 C13 120.3(3) . . ?
C17 C18 H18A 119.9 . . ?
C13 C18 H18A 119.9 . . ?
O4 C19 H19A 109.5 . . ?
O4 C19 H19B 109.5 . . ?
H19A C19 H19B 109.5 . . ?
O4 C19 H19C 109.5 . . ?
H19A C19 H19C 109.5 . . ?
H19B C19 H19C 109.5 . . ?
C21 C20 C25 120.2(4) . . ?
C21 C20 H20A 119.9 . . ?
C25 C20 H20A 119.9 . . ?
C20 C21 C22 120.5(4) . . ?
C20 C21 H21A 119.7 . . ?
C22 C21 H21A 119.7 . . ?
C21 C22 C23 119.9(4) . . ?
C21 C22 H22A 120.1 . . ?
C23 C22 H22A 120.1 . . ?
C24 C23 C22 120.2(5) . . ?
C24 C23 H23A 119.9 . . ?
C22 C23 H23A 119.9 . . ?
C23 C24 C25 120.7(4) . . ?
C23 C24 H24A 119.7 . . ?
C25 C24 H24A 119.7 . . ?
C20 C25 C24 118.5(4) . . ?
C20 C25 C26 122.9(3) . . ?
C24 C25 C26 118.4(3) . . ?
C27 C26 N1 107.8(3) . . ?
C27 C26 C25 128.6(3) . . ?
N1 C26 C25 123.6(3) . . ?
C26 C27 C4 108.5(3) . . ?
C26 C27 H27A 125.8 . . ?
C4 C27 H27A 125.8 . . ?
C5 N1 C26 109.1(3) . . ?
C5 N1 C13 126.0(3) . . ?
C26 N1 C13 124.9(3) . . ?
C3 O2 C2 117.9(3) . . ?
C16 O4 C19 119.2(3) . . ?

loop_
_geom_bond_atom_site_label_1
_geom_bond_atom_site_label_2
_geom_bond_distance
_geom_bond_site_symmetry_2
_geom_bond_publ_flag
C1 C2 1.468(8) . ?
C1 H1A 0.9600 . ?
C1 H1B 0.9600 . ?
C1 H1C 0.9600 . ?
C2 O2 1.457(5) . ?
C2 H2A 0.9700 . ?
C2 H2B 0.9700 . ?
C3 O1 1.210(4) . ?
C3 O2 1.320(5) . ?
C3 C4 1.486(5) . ?
C4 C5 1.390(5) . ?
C4 C27 1.403(5) . ?
C5 N1 1.386(4) . ?
C5 C6 1.485(5) . ?
C6 O3 1.231(4) . ?
C6 C7 1.475(5) . ?
C7 C8 1.385(6) . ?
C7 C12 1.397(6) . ?
C8 C9 1.382(6) . ?
C8 H8A 0.9300 . ?
C9 C10 1.375(8) . ?
C9 H9A 0.9300 . ?
C10 C11 1.371(8) . ?
C10 H10A 0.9300 . ?
C11 C12 1.384(6) . ?
C11 H11A 0.9300 . ?
C12 H12A 0.9300 . ?
C13 C14 1.382(5) . ?
C13 C18 1.390(5) . ?
C13 N1 1.425(4) . ?
C14 C15 1.370(5) . ?
C14 H14A 0.9300 . ?
C15 C16 1.398(5) . ?
C15 H15A 0.9300 . ?
C16 O4 1.353(4) . ?
C16 C17 1.375(5) . ?
C17 C18 1.357(5) . ?
C17 H17A 0.9300 . ?
C18 H18A 0.9300 . ?
C19 O4 1.405(5) . ?
C19 H19A 0.9600 . ?
C19 H19B 0.9600 . ?
C19 H19C 0.9600 . ?
C20 C21 1.371(6) . ?
C20 C25 1.392(6) . ?
C20 H20A 0.9300 . ?
C21 C22 1.377(7) . ?
C21 H21A 0.9300 . ?
C22 C23 1.379(8) . ?
C22 H22A 0.9300 . ?
C23 C24 1.365(6) . ?
C23 H23A 0.9300 . ?
C24 C25 1.399(5) . ?
C24 H24A 0.9300 . ?
C25 C26 1.472(5) . ?
C26 C27 1.361(5) . ?
C26 N1 1.389(4) . ?
C27 H27A 0.9300 . ?

loop_
_cod_related_entry_id
_cod_related_entry_database
_cod_related_entry_code
1 ChemSpider 30653295
